data_9012425
loop_
_publ_author_name
'Gillberg, M.'

_publ_section_title
;
 Perite, a new oxyhalide mineral from Langban, Sweden
;
_journal_name_full 'Arkiv for Mineralogi och Geologi'
_journal_page_first 565
_journal_page_last 570
_journal_volume 2
_journal_year 1960
_chemical_compound_source 'Langban, Sweden'
_chemical_formula_sum 'Bi Cl O2 Pb'
_chemical_name_mineral Perite
_space_group_IT_number 63
_symmetry_space_group_name_Hall '-B 2b 2'
_symmetry_space_group_name_H-M 'B m m b'
_cell_angle_alpha 90
_cell_angle_beta 90
_cell_angle_gamma 90
_cell_length_a 5.627
_cell_length_b 5.575
_cell_length_c 12.425
_cell_formula_units_Z 4
_cell_volume 389.779
_database_code_amcsd 0012046
_exptl_crystal_density_diffrn 8.241
_cod_original_formula_sum 'Pb Bi Cl O2'
_cod_database_code 9012425

loop_
_space_group_symop_operation_xyz
x,y,z
1/2+x,y,1/2+z
x,1/2+y,-z
1/2+x,1/2+y,1/2-z
-x,1/2-y,z
1/2-x,1/2-y,1/2+z
-x,y,z
1/2-x,y,1/2+z
x,-y,-z
1/2+x,-y,1/2-z
x,1/2-y,z
1/2+x,1/2-y,1/2+z
-x,1/2+y,-z
1/2-x,1/2+y,1/2-z
-x,-y,-z
1/2-x,-y,1/2-z

loop_
_atom_site_label
_atom_site_fract_x
_atom_site_fract_y
_atom_site_fract_z
Pb 0.00000 0.25000 0.38500
Bi 0.00000 0.25000 0.09000
Cl 0.00000 0.25000 0.75000
O 0.25000 0.00000 0.00000

loop_
_cod_related_entry_id
_cod_related_entry_database
_cod_related_entry_code
1 AMCSD 0012046
